data_1541638
loop_
_publ_author_name
'Mumme, W.G.'

_publ_section_title
;
 Proudite from Tennant Creek, Northern Territory, Australia: its crystal
 structure and relationship with weibullite and wittite
;
_journal_name_full 'American Mineralogist'
_journal_page_first 839
_journal_page_last 852
_journal_volume 61
_journal_year 1976
_chemical_formula_sum 'Bi9.35 Cu0.75 Pb7.5 S15 Se7'
_chemical_name_systematic 'Bi9.35 Cu0.75 Pb7.5 (S15 Se7)'
_space_group_IT_number 12
_symmetry_space_group_name_Hall '-C 2y'
_symmetry_space_group_name_H-M 'C 1 2/m 1'
_cell_angle_alpha 90
_cell_angle_beta 109.52
_cell_angle_gamma 90
_cell_formula_units_Z 4
_cell_length_a 31.96
_cell_length_b 4.12
_cell_length_c 36.69
_cell_volume 4553.492
_citation_journal_id_ASTM AMMIAY
_cod_data_source_file Mumme_AMMIAY_1976_1891.cif
_cod_data_source_block Bi9.35Cu0.75Pb7.5S15Se7
_cod_original_cell_volume 4553.491
_cod_database_code 1541638

loop_
_symmetry_equiv_pos_as_xyz
x,y,z
-x,y,-z
-x,-y,-z
x,-y,z
x+1/2,y+1/2,z
-x+1/2,y+1/2,-z
-x+1/2,-y+1/2,-z
x+1/2,-y+1/2,z

loop_
_atom_site_label
_atom_site_type_symbol
_atom_site_fract_x
_atom_site_fract_y
_atom_site_fract_z
_atom_site_occupancy
_atom_site_U_iso_or_equiv
Se3 Se-2 0.3372 0 0.4655 1 0.0
Bi4 Bi+3 0.2537 0 0.4043 1 0.0
Pb1 Pb+2 0 0 0 1 0.0
Pb4 Pb+2 0.1303 0.5 0.392 1 0.0
Bi9 Bi+3 0.4301 0.5 0.2956 1 0.0
Pb3 Pb+2 0.0701 0 0.293 1 0.0
Pb5 Pb+2 0.2351 0 0.1398 1 0.0
S8 S-2 0.1083 0 0.4323 1 0.0
Bi8 Bi+3 0.3787 0 0.3731 1 0.0
S1 S-2 0.0571 0.5 0.4986 0.5 0.0
Se2 Se-2 0.1683 0 0.3528 1 0.0
Bi5 Bi+3 0.1874 0 0.4936 1 0.0
S16 S-2 0.354 0.5 0.3194 1 0.0
Bi1 Bi+3 0.069 0.5 0.1017 1 0.0
S13 S-2 0.4579 0 0.3577 1 0.0
Cu1 Cu+1 0.12 0.5 0.465 0.75 0.0
Se4 Se-2 0.2766 0.5 0.3623 1 0.0
Pb6 Pb+2 0.1289 0.5 0.0153 1 0.0
Se1 Se-2 0.0417 0.5 0.3406 1 0.0
Bi2 Bi+3 0.005 0.5 0.1894 1 0.0
S14 S-2 0.2549 0.5 0.2171 1 0.0
Se7 Se-2 0.427 0 0.1349 1 0.0
S15 S-2 0.3943 0 0.25 1 0.0
S7 S-2 0.1007 0.5 0.2561 1 0.0
S12 S-2 0.4185 0.5 0.4668 0.5 0.0
Se5 Se-2 0.2184 0 0.2653 1 0.0
Bi7 Bi+3 0.2779 0 0.0551 1 0.0
S2 S-2 0.3594 0.5 0.047 1 0.0
Bi6 Bi+3 0.4456 0.5 0.0914 1 0.0
S3 S-2 0.3173 0 0.1274 1 0.0
Pb2 Pb+2 0.1324 0 0.1995 1 0.0
Pb7 Pb+2 0.0038 0 0.4134 1 0.0
Bi10 Bi+3 0.2956 0 0.2555 0.4 0.0
Se6 Se-2 0.4728 0.5 0.2212 1 0.0
S4 S-2 0.0915 0 0.0622 1 0.0
Bi3 Bi+3 0.1979 0.5 0.3073 1 0.0
S9 S-2 0.2252 0.5 0.4656 1 0.0
Pb8 Pb+2 0.355 0.5 0.1806 1 0.0
S10 S-2 0.4683 0 0.0554 1 0.0
S6 S-2 0.1532 0.5 0.1501 1 0.0
S5 S-2 0.0381 0 0.1474 1 0.0
S11 S-2 0.2175 0.5 0.0675 1 0.0
